data_4120826
loop_
_publ_author_name
'Anthony R. Mazzotti'
'Michael G. Campbell'
'Pingping Tang'
'Jennifer M. Murphy'
'Tobias Ritter'

_publ_section_title
;
 Palladium(III)-Catalyzed Fluorination of Arylboronic Acid Derivatives
;
_journal_name_full 'Journal of the American Chemical Society'
_journal_page_first 14012
_journal_page_last 14015
_journal_paper_doi 10.1021/ja405919z
_journal_volume 135
_journal_year 2013
_chemical_formula_sum 'C17 H14 B2 F8 N4 Pd'
_chemical_formula_weight 554.34
_chemical_name_systematic
; 
 ? 
;
_space_group_IT_number 14
_symmetry_cell_setting monoclinic
_symmetry_space_group_name_Hall '-P 2ybc'
_symmetry_space_group_name_H-M 'P 1 21/c 1'
_atom_sites_solution_hydrogens geom
_atom_sites_solution_primary direct
_atom_sites_solution_secondary difmap
_audit_creation_method SHELXL-97
_cell_angle_alpha 90.00
_cell_angle_beta 113.793(4)
_cell_angle_gamma 90.00
_cell_formula_units_Z 4
_cell_length_a 13.490(4)
_cell_length_b 11.504(3)
_cell_length_c 13.834(4)
_cell_measurement_reflns_used 4554
_cell_measurement_temperature 100(1)
_cell_measurement_theta_max 25.04
_cell_measurement_theta_min 2.39
_cell_volume 1964.4(10)
_computing_cell_refinement 'SAINT 7.46A (Bruker-AXS, 2009)'
_computing_data_collection 'APEX2 v2009.3.0 (Bruker-AXS, 2009)'
_computing_data_reduction 'SAINT 7.46A (Bruker-AXS, 2009)'
_computing_molecular_graphics 'Bruker SHELXTL'
_computing_publication_material 'Bruker SHELXTL'
_computing_structure_refinement 'SHELXL-97 (Sheldrick, 2008)'
_computing_structure_solution 'SHELXS-97 (Sheldrick, 2008)'
_diffrn_ambient_temperature 100(1)
_diffrn_measured_fraction_theta_full 0.996
_diffrn_measured_fraction_theta_max 0.996
_diffrn_measurement_device_type 'CCD area detector'
_diffrn_measurement_method 'phi and omega scans'
_diffrn_radiation_monochromator graphite
_diffrn_radiation_source 'fine-focus sealed tube'
_diffrn_radiation_type MoK\a
_diffrn_radiation_wavelength 0.71073
_diffrn_reflns_av_R_equivalents 0.0394
_diffrn_reflns_av_sigmaI/netI 0.0337
_diffrn_reflns_limit_h_max 16
_diffrn_reflns_limit_h_min -16
_diffrn_reflns_limit_k_max 14
_diffrn_reflns_limit_k_min -13
_diffrn_reflns_limit_l_max 16
_diffrn_reflns_limit_l_min -16
_diffrn_reflns_number 15857
_diffrn_reflns_theta_full 25.68
_diffrn_reflns_theta_max 25.68
_diffrn_reflns_theta_min 1.65
_exptl_absorpt_coefficient_mu 1.032
_exptl_absorpt_correction_T_max 0.8202
_exptl_absorpt_correction_T_min 0.7471
_exptl_absorpt_correction_type multi-scan
_exptl_absorpt_process_details 'SADABS (Sheldrick, 2009)'
_exptl_crystal_colour orange
_exptl_crystal_density_diffrn 1.874
_exptl_crystal_description block
_exptl_crystal_F_000 1088
_exptl_crystal_size_max 0.30
_exptl_crystal_size_mid 0.25
_exptl_crystal_size_min 0.20
_refine_diff_density_max 1.263
_refine_diff_density_min -1.028
_refine_diff_density_rms 0.121
_refine_ls_extinction_method none
_refine_ls_goodness_of_fit_ref 1.050
_refine_ls_hydrogen_treatment constr
_refine_ls_matrix_type full
_refine_ls_number_parameters 312
_refine_ls_number_reflns 3717
_refine_ls_number_restraints 10
_refine_ls_restrained_S_all 1.050
_refine_ls_R_factor_all 0.0611
_refine_ls_R_factor_gt 0.0501
_refine_ls_shift/su_max 0.000
_refine_ls_shift/su_mean 0.000
_refine_ls_structure_factor_coef Fsqd
_refine_ls_weighting_details 'calc w=1/[\s^2^(Fo^2^)+(0.0660P)^2^+8.5203P] where P=(Fo^2^+2Fc^2^)/3'
_refine_ls_weighting_scheme calc
_refine_ls_wR_factor_gt 0.1312
_refine_ls_wR_factor_ref 0.1398
_reflns_number_gt 3105
_reflns_number_total 3717
_reflns_threshold_expression >2sigma(I)
_cod_data_source_file ja405919z_si_002.cif
_cod_data_source_block mgc
_cod_database_code 4120826

loop_
_symmetry_equiv_pos_as_xyz
'x, y, z'
'-x, y+1/2, -z+1/2'
'-x, -y, -z'
'x, -y-1/2, z-1/2'

loop_
_atom_site_label
_atom_site_type_symbol
_atom_site_fract_x
_atom_site_fract_y
_atom_site_fract_z
_atom_site_U_iso_or_equiv
_atom_site_adp_type
_atom_site_occupancy
_atom_site_symmetry_multiplicity
_atom_site_calc_flag
_atom_site_refinement_flags
_atom_site_disorder_assembly
_atom_site_disorder_group
C7 C 0.3443(4) 0.7842(5) 0.4299(4) 0.0343(12) Uani 1 1 d . . .
C11 C 0.1514(4) 0.5068(5) 0.0459(4) 0.0376(12) Uani 1 1 d . . .
C12 C 0.1126(5) 0.9543(6) -0.0307(5) 0.0450(14) Uani 1 1 d . . .
H12 H 0.0752 0.9554 -0.1055 0.054 Uiso 1 1 calc R . .
C13 C 0.1101(5) 0.4175(6) -0.0347(5) 0.0486(15) Uani 1 1 d . . .
H13A H 0.0692 0.4539 -0.1034 0.073 Uiso 1 1 calc R . .
H13B H 0.0625 0.3650 -0.0172 0.073 Uiso 1 1 calc R . .
H13C H 0.1708 0.3733 -0.0378 0.073 Uiso 1 1 calc R . .
C15 C 0.2806(4) 0.9314(5) 0.2991(4) 0.0365(12) Uani 1 1 d . . .
C16 C 0.3717(5) 0.9834(6) 0.4795(5) 0.0440(14) Uani 1 1 d . . .
H16 H 0.3988 1.0413 0.5327 0.053 Uiso 1 1 calc R . .
C18 C 0.3490(4) 0.6576(5) 0.4416(4) 0.0347(12) Uani 1 1 d . . .
C19 C 0.3472(5) 0.4200(6) 0.4467(5) 0.0440(14) Uani 1 1 d . . .
H19 H 0.3451 0.3374 0.4470 0.053 Uiso 1 1 calc R . .
C22 C 0.3958(4) 0.6013(5) 0.5378(4) 0.0387(13) Uani 1 1 d . . .
H22 H 0.4277 0.6447 0.6014 0.046 Uiso 1 1 calc R . .
C23 C 0.3843(4) 0.8679(6) 0.5084(4) 0.0402(13) Uani 1 1 d . . .
H23 H 0.4196 0.8460 0.5806 0.048 Uiso 1 1 calc R . .
C24 C 0.3018(5) 0.4804(5) 0.3528(4) 0.0391(13) Uani 1 1 d . . .
H24 H 0.2694 0.4382 0.2886 0.047 Uiso 1 1 calc R . .
C25 C 0.3956(5) 0.4807(6) 0.5404(5) 0.0448(14) Uani 1 1 d . . .
H25 H 0.4283 0.4405 0.6056 0.054 Uiso 1 1 calc R . .
C26 C 0.1395(4) 0.8501(5) 0.0226(4) 0.0385(13) Uani 1 1 d . . .
H26 H 0.1191 0.7796 -0.0161 0.046 Uiso 1 1 calc R . .
C28 C 0.2218(5) 0.9471(5) 0.1835(4) 0.0391(13) Uani 1 1 d . . .
C29 C 0.1950(5) 1.0533(6) 0.1335(5) 0.0457(14) Uani 1 1 d . . .
H29 H 0.2139 1.1233 0.1733 0.055 Uiso 1 1 calc R . .
C30 C 0.3203(5) 1.0174(6) 0.3746(5) 0.0442(14) Uani 1 1 d . . .
H30 H 0.3127 1.0973 0.3554 0.053 Uiso 1 1 calc R . .
C32 C 0.1405(5) 1.0569(6) 0.0251(5) 0.0492(15) Uani 1 1 d . . .
H32 H 0.1223 1.1293 -0.0106 0.059 Uiso 1 1 calc R . .
N2 N 0.3021(3) 0.5964(4) 0.3494(3) 0.0334(10) Uani 1 1 d . . .
N3 N 0.1836(4) 0.5785(4) 0.1083(4) 0.0364(10) Uani 1 1 d . . .
N4 N 0.2941(4) 0.8191(4) 0.3288(3) 0.0336(10) Uani 1 1 d . . .
N5 N 0.1937(4) 0.8457(4) 0.1277(3) 0.0363(10) Uani 1 1 d . . .
Pd1 Pd 0.23935(3) 0.70173(4) 0.22103(3) 0.03194(17) Uani 1 1 d . . .
B2 B 1.0247(8) 0.3072(7) 0.2336(6) 0.0349(11) Uani 0.731(3) 1 d PD A 1
F5 F 1.0397(5) 0.3211(5) 0.1386(4) 0.0715(17) Uani 0.731(3) 1 d PD A 1
F6 F 0.9839(5) 0.3960(6) 0.2590(5) 0.0768(17) Uani 0.731(3) 1 d PD A 1
F7 F 0.9577(4) 0.2108(5) 0.2232(4) 0.0633(14) Uani 0.731(3) 1 d PD A 1
F8 F 1.1301(5) 0.2759(5) 0.3098(4) 0.0670(16) Uani 0.731(3) 1 d PD A 1
B2B B 1.0103(15) 0.3450(18) 0.2262(14) 0.0349(11) Uani 0.269(3) 1 d PD A 2
F5B F 1.0702(12) 0.2568(14) 0.2003(11) 0.0715(17) Uani 0.269(3) 1 d PD A 2
F6B F 1.0610(14) 0.4424(13) 0.2404(13) 0.0768(17) Uani 0.269(3) 1 d PD A 2
F7B F 0.9060(10) 0.3435(14) 0.1513(11) 0.0633(14) Uani 0.269(3) 1 d PD A 2
F8B F 1.0024(13) 0.3055(13) 0.3231(10) 0.0670(16) Uani 0.269(3) 1 d PD A 2
B1 B 0.4167(6) 0.3000(5) 0.1957(4) 0.0349(11) Uani 1 1 d . . .
F1 F 0.4357(7) 0.4180(7) 0.2215(7) 0.0473(19) Uani 0.731(3) 1 d P A 1
F2 F 0.3841(6) 0.2532(5) 0.2731(4) 0.0654(18) Uani 0.731(3) 1 d P A 1
F3 F 0.3320(6) 0.2799(5) 0.0982(4) 0.070(2) Uani 0.731(3) 1 d P A 1
F4 F 0.5079(5) 0.2387(7) 0.2116(7) 0.089(2) Uani 0.731(3) 1 d P A 1
F1B F 0.470(2) 0.402(2) 0.215(2) 0.0473(19) Uani 0.269(3) 1 d P A 2
F2B F 0.4424(18) 0.2216(16) 0.2663(14) 0.0654(18) Uani 0.269(3) 1 d P A 2
F4B F 0.4631(14) 0.2712(18) 0.120(2) 0.089(2) Uani 0.269(3) 1 d P A 2
F3B F 0.316(2) 0.3106(16) 0.1367(13) 0.070(2) Uani 0.269(3) 1 d P A 2

loop_
_atom_site_aniso_label
_atom_site_aniso_U_11
_atom_site_aniso_U_22
_atom_site_aniso_U_33
_atom_site_aniso_U_23
_atom_site_aniso_U_13
_atom_site_aniso_U_12
C7 0.026(3) 0.047(3) 0.031(3) -0.007(2) 0.013(2) -0.008(2)
C11 0.034(3) 0.043(3) 0.036(3) -0.005(3) 0.014(2) -0.002(2)
C12 0.033(3) 0.062(4) 0.036(3) 0.005(3) 0.010(2) -0.010(3)
C13 0.049(4) 0.046(4) 0.050(4) -0.017(3) 0.018(3) -0.009(3)
C15 0.040(3) 0.037(3) 0.035(3) -0.005(2) 0.018(2) -0.011(2)
C16 0.046(3) 0.052(4) 0.038(3) -0.019(3) 0.020(3) -0.016(3)
C18 0.028(3) 0.044(3) 0.034(3) -0.003(2) 0.014(2) -0.006(2)
C19 0.040(3) 0.046(3) 0.047(3) 0.003(3) 0.018(3) -0.005(3)
C22 0.031(3) 0.054(4) 0.029(3) -0.003(2) 0.011(2) -0.008(3)
C23 0.036(3) 0.057(4) 0.029(3) -0.012(3) 0.015(2) -0.012(3)
C24 0.039(3) 0.045(3) 0.035(3) -0.004(2) 0.017(2) -0.004(3)
C25 0.035(3) 0.058(4) 0.039(3) 0.006(3) 0.013(3) -0.003(3)
C26 0.037(3) 0.051(3) 0.027(3) -0.005(2) 0.012(2) -0.013(3)
C28 0.044(3) 0.042(3) 0.036(3) -0.008(3) 0.020(3) -0.015(3)
C29 0.049(4) 0.044(3) 0.042(3) -0.002(3) 0.017(3) -0.013(3)
C30 0.054(4) 0.045(3) 0.035(3) -0.009(3) 0.020(3) -0.013(3)
C32 0.044(3) 0.052(4) 0.045(3) 0.008(3) 0.011(3) -0.010(3)
N2 0.032(2) 0.039(3) 0.028(2) -0.0033(19) 0.0116(19) -0.0033(19)
N3 0.036(3) 0.043(3) 0.031(2) -0.003(2) 0.015(2) -0.004(2)
N4 0.035(2) 0.041(3) 0.027(2) -0.0094(19) 0.0151(19) -0.010(2)
N5 0.036(2) 0.043(3) 0.032(2) -0.004(2) 0.017(2) -0.012(2)
Pd1 0.0341(3) 0.0376(3) 0.0251(2) -0.00592(16) 0.01292(18) -0.00800(18)
B2 0.047(3) 0.032(3) 0.018(2) -0.0064(19) 0.004(2) -0.008(2)
F5 0.086(4) 0.089(4) 0.034(3) 0.002(2) 0.018(3) -0.039(3)
F6 0.081(4) 0.073(4) 0.061(3) 0.001(3) 0.013(3) -0.007(3)
F7 0.057(3) 0.081(4) 0.055(3) -0.020(3) 0.026(3) -0.027(3)
F8 0.074(3) 0.067(3) 0.037(3) 0.010(2) -0.002(2) -0.024(3)
B2B 0.047(3) 0.032(3) 0.018(2) -0.0064(19) 0.004(2) -0.008(2)
F5B 0.086(4) 0.089(4) 0.034(3) 0.002(2) 0.018(3) -0.039(3)
F6B 0.081(4) 0.073(4) 0.061(3) 0.001(3) 0.013(3) -0.007(3)
F7B 0.057(3) 0.081(4) 0.055(3) -0.020(3) 0.026(3) -0.027(3)
F8B 0.074(3) 0.067(3) 0.037(3) 0.010(2) -0.002(2) -0.024(3)
B1 0.047(3) 0.032(3) 0.018(2) -0.0064(19) 0.004(2) -0.008(2)
F1 0.083(6) 0.031(3) 0.031(2) -0.004(2) 0.027(3) -0.007(3)
F2 0.105(6) 0.053(3) 0.042(3) -0.005(2) 0.035(3) -0.025(4)
F3 0.098(4) 0.045(4) 0.026(3) -0.004(2) -0.019(3) -0.023(3)
F4 0.044(4) 0.091(5) 0.131(7) -0.049(5) 0.032(4) -0.005(3)
F1B 0.083(6) 0.031(3) 0.031(2) -0.004(2) 0.027(3) -0.007(3)
F2B 0.105(6) 0.053(3) 0.042(3) -0.005(2) 0.035(3) -0.025(4)
F4B 0.044(4) 0.091(5) 0.131(7) -0.049(5) 0.032(4) -0.005(3)
F3B 0.098(4) 0.045(4) 0.026(3) -0.004(2) -0.019(3) -0.023(3)

loop_
_atom_type_symbol
_atom_type_description
_atom_type_scat_dispersion_real
_atom_type_scat_dispersion_imag
_atom_type_scat_source
C C 0.0033 0.0016 'International Tables Vol C Tables 4.2.6.8 and 6.1.1.4'
Pd Pd -0.9988 1.0072 'International Tables Vol C Tables 4.2.6.8 and 6.1.1.4'
N N 0.0061 0.0033 'International Tables Vol C Tables 4.2.6.8 and 6.1.1.4'
F F 0.0171 0.0103 'International Tables Vol C Tables 4.2.6.8 and 6.1.1.4'
B B 0.0013 0.0007 'International Tables Vol C Tables 4.2.6.8 and 6.1.1.4'
H H 0.0000 0.0000 'International Tables Vol C Tables 4.2.6.8 and 6.1.1.4'

loop_
_geom_angle_atom_site_label_1
_geom_angle_atom_site_label_2
_geom_angle_atom_site_label_3
_geom_angle
N4 C7 C23 118.7(5)
N4 C7 C18 113.2(5)
C23 C7 C18 128.1(5)
N3 C11 C13 179.0(6)
C32 C12 C26 119.4(6)
N4 C15 C30 119.6(5)
N4 C15 C28 113.2(5)
C30 C15 C28 127.2(5)
C23 C16 C30 121.8(5)
N2 C18 C22 121.0(5)
N2 C18 C7 115.2(5)
C22 C18 C7 123.8(5)
C24 C19 C25 119.3(6)
C18 C22 C25 119.2(5)
C16 C23 C7 118.6(5)
N2 C24 C19 122.0(5)
C19 C25 C22 119.1(6)
N5 C26 C12 121.7(6)
N5 C28 C29 121.2(5)
N5 C28 C15 114.3(5)
C29 C28 C15 124.5(5)
C28 C29 C32 119.2(6)
C15 C30 C16 117.8(6)
C12 C32 C29 119.4(6)
C24 N2 C18 119.3(5)
C24 N2 Pd1 128.4(4)
C18 N2 Pd1 112.4(4)
C11 N3 Pd1 178.4(5)
C15 N4 C7 123.7(5)
C15 N4 Pd1 118.3(4)
C7 N4 Pd1 118.0(4)
C26 N5 C28 119.1(5)
C26 N5 Pd1 127.7(4)
C28 N5 Pd1 113.1(4)
N4 Pd1 N3 179.42(18)
N4 Pd1 N2 81.21(19)
N3 Pd1 N2 98.65(19)
N4 Pd1 N5 81.01(19)
N3 Pd1 N5 99.13(19)
N2 Pd1 N5 162.21(18)
F6 B2 F7 109.3(8)
F6 B2 F5 113.8(7)
F7 B2 F5 108.7(6)
F6 B2 F8 114.1(6)
F7 B2 F8 106.5(7)
F5 B2 F8 103.9(8)
F6B B2B F7B 116.6(17)
F6B B2B F5B 109.6(16)
F7B B2B F5B 108.2(14)
F6B B2B F8B 111.3(15)
F7B B2B F8B 105.0(14)
F5B B2B F8B 105.5(16)
F2B B1 F3B 116.7(14)
F2B B1 F1B 120.5(16)
F3B B1 F1B 112.9(15)
F2B B1 F4 63.7(10)
F3B B1 F4 144.4(10)
F1B B1 F4 92.6(12)
F2B B1 F3 119.3(10)
F3B B1 F3 31.8(9)
F1B B1 F3 120.2(14)
F4 B1 F3 114.0(6)
F2B B1 F1 121.9(10)
F3B B1 F1 96.3(10)
F1B B1 F1 22.4(10)
F4 B1 F1 113.7(6)
F3 B1 F1 113.8(6)
F2B B1 F2 38.9(9)
F3B B1 F2 86.9(11)
F1B B1 F2 119.0(11)
F4 B1 F2 102.5(6)
F3 B1 F2 106.6(6)
F1 B1 F2 104.9(5)
F2B B1 F4B 109.1(14)
F3B B1 F4B 102.4(13)
F1B B1 F4B 89.6(12)
F4 B1 F4B 51.4(9)
F3 B1 F4B 71.8(9)
F1 B1 F4B 108.4(10)
F2 B1 F4B 144.1(11)

loop_
_geom_bond_atom_site_label_1
_geom_bond_atom_site_label_2
_geom_bond_distance
C7 N4 1.346(7)
C7 C23 1.388(8)
C7 C18 1.463(8)
C11 N3 1.145(7)
C11 C13 1.452(8)
C12 C32 1.377(9)
C12 C26 1.378(9)
C15 N4 1.345(7)
C15 C30 1.381(8)
C15 C28 1.482(8)
C16 C23 1.379(9)
C16 C30 1.388(8)
C18 N2 1.369(7)
C18 C22 1.382(8)
C19 C24 1.380(8)
C19 C25 1.382(9)
C22 C25 1.388(9)
C24 N2 1.335(7)
C26 N5 1.339(7)
C28 N5 1.365(7)
C28 C29 1.378(9)
C29 C32 1.378(8)
N2 Pd1 2.032(4)
N3 Pd1 2.015(5)
N4 Pd1 1.925(4)
N5 Pd1 2.037(5)
B2 F6 1.275(11)
B2 F7 1.400(9)
B2 F5 1.418(10)
B2 F8 1.434(11)
B2B F6B 1.286(19)
B2B F7B 1.370(17)
B2B F5B 1.431(18)
B2B F8B 1.459(19)
B1 F2B 1.271(19)
B1 F3B 1.28(2)
B1 F1B 1.35(3)
B1 F4 1.357(9)
B1 F3 1.391(8)
B1 F1 1.400(10)
B1 F2 1.418(8)
B1 F4B 1.46(2)
